data_7124381
loop_
_publ_author_name
'Wu, Lingang'
'Hao, Yanan'
'Liu, Yu-Xiu'
'Wang, Qingmin'

_publ_section_title
;
 Visible-Light-Induced Intramolecular sp3 C&#x2212;H Oxidation of
 2-Alkyl-Substituted Benzamides for Synthesis of Functionalized
 Iminoisobenzofurans
;
_journal_name_full 'Chemical Communications'
_journal_paper_doi 10.1039/C9CC07791J
_journal_year 2019
_chemical_formula_sum 'C16 H14 Br N O'
_chemical_formula_weight 316.19
_space_group_crystal_system monoclinic
_space_group_IT_number 14
_space_group_name_Hall '-P 2yn'
_space_group_name_H-M_alt 'P 1 21/n 1'
_symmetry_space_group_name_Hall '-P 2yn'
_symmetry_space_group_name_H-M 'P 1 21/n 1'
_atom_sites_solution_hydrogens geom
_audit_creation_method SHELXL-2018/3
_audit_update_record
;
2019-08-06 deposited with the CCDC.    2019-10-25 downloaded from the CCDC.
;
_cell_angle_alpha 90
_cell_angle_beta 106.59(3)
_cell_angle_gamma 90
_cell_formula_units_Z 4
_cell_length_a 15.304(3)
_cell_length_b 5.8888(12)
_cell_length_c 16.007(3)
_cell_measurement_reflns_used 3506
_cell_measurement_temperature 113(2)
_cell_measurement_theta_max 27.9103
_cell_measurement_theta_min 2.1778
_cell_volume 1382.5(5)
_computing_cell_refinement crystalclear
_computing_data_collection crystalclear
_computing_data_reduction crystalclear
_computing_molecular_graphics 'Bruker SHELXTL'
_computing_publication_material 'Bruker SHELXTL'
_computing_structure_refinement 'SHELXL-97 (Sheldrick, 1997)'
_computing_structure_solution 'SHELXS-97 (Sheldrick, 1990)'
_diffrn_ambient_temperature 113(2)
_diffrn_measured_fraction_theta_full 1.000
_diffrn_measured_fraction_theta_max 0.999
_diffrn_measurement_device_type 'rigaku saturn'
_diffrn_measurement_method '\w scans'
_diffrn_radiation_type MoK\a
_diffrn_radiation_wavelength 0.71073
_diffrn_reflns_av_R_equivalents 0.0632
_diffrn_reflns_av_unetI/netI 0.0564
_diffrn_reflns_Laue_measured_fraction_full 1.000
_diffrn_reflns_Laue_measured_fraction_max 0.999
_diffrn_reflns_limit_h_max 20
_diffrn_reflns_limit_h_min -19
_diffrn_reflns_limit_k_max 7
_diffrn_reflns_limit_k_min -7
_diffrn_reflns_limit_l_max 21
_diffrn_reflns_limit_l_min -21
_diffrn_reflns_number 14182
_diffrn_reflns_point_group_measured_fraction_full 1.000
_diffrn_reflns_point_group_measured_fraction_max 0.999
_diffrn_reflns_theta_full 25.242
_diffrn_reflns_theta_max 27.899
_diffrn_reflns_theta_min 1.624
_diffrn_standards_decay_% 0
_diffrn_standards_interval_count 0
_diffrn_standards_interval_time 0
_diffrn_standards_number 0
_exptl_absorpt_coefficient_mu 2.964
_exptl_absorpt_correction_T_max 1
_exptl_absorpt_correction_T_min 0.5159
_exptl_absorpt_correction_type multi-scan
_exptl_absorpt_process_details crystalclear
_exptl_crystal_colour colourless
_exptl_crystal_density_diffrn 1.519
_exptl_crystal_description plate
_exptl_crystal_F_000 640
_exptl_crystal_size_max 0.200
_exptl_crystal_size_mid 0.180
_exptl_crystal_size_min 0.120
_refine_diff_density_max 0.745
_refine_diff_density_min -0.584
_refine_diff_density_rms 0.089
_refine_ls_extinction_coef 0.0337(15)
_refine_ls_extinction_expression Fc^*^=kFc[1+0.001xFc^2^\l^3^/sin(2\q)]^-1/4^
_refine_ls_extinction_method 'SHELXL-2018/3 (Sheldrick 2018)'
_refine_ls_goodness_of_fit_ref 0.983
_refine_ls_hydrogen_treatment constr
_refine_ls_matrix_type full
_refine_ls_number_parameters 175
_refine_ls_number_reflns 3309
_refine_ls_number_restraints 0
_refine_ls_restrained_S_all 0.983
_refine_ls_R_factor_all 0.0598
_refine_ls_R_factor_gt 0.0434
_refine_ls_shift/su_max 0.001
_refine_ls_shift/su_mean 0.000
_refine_ls_structure_factor_coef Fsqd
_refine_ls_weighting_details 'w=1/[\s^2^(Fo^2^)+(0.0456P)^2^+0.6844P] where P=(Fo^2^+2Fc^2^)/3'
_refine_ls_weighting_scheme calc
_refine_ls_wR_factor_gt 0.0906
_refine_ls_wR_factor_ref 0.0978
_reflns_Friedel_coverage 0.000
_reflns_number_gt 2591
_reflns_number_total 3309
_reflns_threshold_expression 'I > 2\s(I)'
_cod_data_source_file c9cc07791j2.cif
_cod_data_source_block shelxl
_cod_depositor_comments
;
The following automatic conversions were performed:

'_exptl_absorpt_correction_type' value 'MULTI-SCAN' changed to
'multi-scan' according to
/home/data/users/saulius/crontab/automatic-downloads/rss-feeds/RSC/lib/dictionaries/cif_core.dic
dictionary named 'cif_core.dic' version 2.4.2 from 2011-04-26.

Automatic conversion script
Id: cif_fix_values 4973 2017-02-22 13:04:09Z antanas 
;
_cod_original_cell_volume 1382.6(5)
_cod_database_code 7124381
_shelx_shelxl_version_number 2018/3
_shelx_space_group_comment
;
The symmetry employed for this shelxl refinement is uniquely defined
by the following loop, which should always be used as a source of
symmetry information in preference to the above space-group names.
They are only intended as comments.
;
_shelx_estimated_absorpt_t_min 0.589
_shelx_estimated_absorpt_t_max 0.717

loop_
_space_group_symop_operation_xyz
'x, y, z'
'-x+1/2, y+1/2, -z+1/2'
'-x, -y, -z'
'x-1/2, -y-1/2, z-1/2'

loop_
_atom_site_label
_atom_site_type_symbol
_atom_site_fract_x
_atom_site_fract_y
_atom_site_fract_z
_atom_site_U_iso_or_equiv
_atom_site_adp_type
_atom_site_occupancy
_atom_site_site_symmetry_order
_atom_site_calc_flag
_atom_site_refinement_flags_posn
_atom_site_refinement_flags_adp
Br1 Br 0.91105(2) 0.07856(5) 0.83657(2) 0.03429(14) Uani 1 1 d . .
O1 O 0.73425(12) 0.8403(3) 0.51156(12) 0.0250(4) Uani 1 1 d . .
N1 N 0.88682(15) 0.7289(4) 0.53563(14) 0.0234(5) Uani 1 1 d . .
C1 C 0.81812(17) 0.8513(4) 0.49796(16) 0.0208(5) Uani 1 1 d . .
C2 C 0.81567(17) 1.0292(4) 0.43399(16) 0.0213(5) Uani 1 1 d . .
C3 C 0.88439(19) 1.1115(5) 0.40107(18) 0.0286(6) Uani 1 1 d . .
H3 H 0.943471 1.045351 0.417270 0.034 Uiso 1 1 calc R U
C4 C 0.8638(2) 1.2925(5) 0.34406(18) 0.0347(7) Uani 1 1 d . .
H4 H 0.909501 1.351851 0.320636 0.042 Uiso 1 1 calc R U
C5 C 0.7773(2) 1.3898(5) 0.32019(19) 0.0334(7) Uani 1 1 d . .
H5 H 0.764760 1.514043 0.280680 0.040 Uiso 1 1 calc R U
C6 C 0.7094(2) 1.3071(5) 0.35357(18) 0.0287(6) Uani 1 1 d . .
H6 H 0.650337 1.373263 0.337540 0.034 Uiso 1 1 calc R U
C7 C 0.72967(18) 1.1265(4) 0.41058(16) 0.0215(6) Uani 1 1 d . .
C8 C 0.67197(17) 1.0080(5) 0.45938(17) 0.0229(6) Uani 1 1 d . .
C9 C 0.59124(19) 0.8828(5) 0.4010(2) 0.0314(7) Uani 1 1 d . .
H9A H 0.612323 0.778072 0.363252 0.047 Uiso 1 1 calc R U
H9B H 0.548500 0.992263 0.364966 0.047 Uiso 1 1 calc R U
H9C H 0.560550 0.796861 0.436853 0.047 Uiso 1 1 calc R U
C10 C 0.6448(2) 1.1674(5) 0.52272(19) 0.0339(7) Uani 1 1 d . .
H10A H 0.614686 1.080357 0.558776 0.051 Uiso 1 1 calc R U
H10B H 0.602904 1.283231 0.489922 0.051 Uiso 1 1 calc R U
H10C H 0.699432 1.241051 0.560215 0.051 Uiso 1 1 calc R U
C11 C 0.88420(17) 0.5758(4) 0.60273(17) 0.0210(5) Uani 1 1 d . .
C12 C 0.93497(19) 0.3764(5) 0.60965(18) 0.0260(6) Uani 1 1 d . .
H12 H 0.965856 0.343934 0.567302 0.031 Uiso 1 1 calc R U
C13 C 0.94101(19) 0.2255(5) 0.67714(18) 0.0274(6) Uani 1 1 d . .
H13 H 0.974361 0.088146 0.680378 0.033 Uiso 1 1 calc R U
C14 C 0.89813(18) 0.2765(5) 0.73972(17) 0.0246(6) Uani 1 1 d . .
C15 C 0.84797(19) 0.4730(5) 0.73523(18) 0.0271(6) Uani 1 1 d . .
H15 H 0.818615 0.506038 0.778706 0.033 Uiso 1 1 calc R U
C16 C 0.8409(2) 0.6212(5) 0.66672(18) 0.0281(6) Uani 1 1 d . .
H16 H 0.806079 0.756263 0.663131 0.034 Uiso 1 1 calc R U

loop_
_atom_site_aniso_label
_atom_site_aniso_U_11
_atom_site_aniso_U_22
_atom_site_aniso_U_33
_atom_site_aniso_U_23
_atom_site_aniso_U_13
_atom_site_aniso_U_12
Br1 0.0370(2) 0.0329(2) 0.0322(2) 0.00767(12) 0.00862(14) -0.00038(13)
O1 0.0132(9) 0.0363(11) 0.0261(10) 0.0096(8) 0.0065(8) 0.0035(8)
N1 0.0204(11) 0.0285(12) 0.0218(11) 0.0011(9) 0.0065(9) 0.0018(9)
C1 0.0183(13) 0.0253(14) 0.0187(13) -0.0031(10) 0.0053(10) -0.0003(10)
C2 0.0198(13) 0.0262(14) 0.0188(13) -0.0028(10) 0.0071(11) -0.0020(11)
C3 0.0230(14) 0.0412(17) 0.0226(14) -0.0026(12) 0.0082(11) -0.0040(12)
C4 0.0375(17) 0.0431(19) 0.0244(15) 0.0003(13) 0.0104(13) -0.0159(14)
C5 0.050(2) 0.0244(15) 0.0252(15) 0.0035(11) 0.0098(14) -0.0032(13)
C6 0.0335(16) 0.0238(15) 0.0279(15) -0.0008(11) 0.0074(13) 0.0059(12)
C7 0.0258(14) 0.0218(13) 0.0170(12) -0.0044(10) 0.0065(11) 0.0000(10)
C8 0.0185(13) 0.0260(13) 0.0247(14) 0.0027(11) 0.0070(11) 0.0061(11)
C9 0.0203(14) 0.0344(16) 0.0380(17) 0.0011(13) 0.0060(12) 0.0008(12)
C10 0.0350(17) 0.0420(17) 0.0290(16) -0.0015(13) 0.0159(13) 0.0099(14)
C11 0.0154(12) 0.0260(14) 0.0197(13) 0.0004(10) 0.0018(10) -0.0007(10)
C12 0.0233(14) 0.0288(15) 0.0278(14) -0.0023(11) 0.0105(12) -0.0005(11)
C13 0.0286(15) 0.0237(14) 0.0301(15) -0.0025(11) 0.0087(12) 0.0041(12)
C14 0.0229(13) 0.0268(14) 0.0219(13) 0.0009(11) 0.0031(11) -0.0020(11)
C15 0.0219(14) 0.0377(16) 0.0227(14) 0.0001(12) 0.0078(11) 0.0043(12)
C16 0.0268(15) 0.0326(16) 0.0256(14) -0.0004(12) 0.0086(12) 0.0080(12)

loop_
_atom_type_symbol
_atom_type_description
_atom_type_scat_dispersion_real
_atom_type_scat_dispersion_imag
_atom_type_scat_source
C C 0.0033 0.0016 'International Tables Vol C Tables 4.2.6.8 and 6.1.1.4'
H H 0.0000 0.0000 'International Tables Vol C Tables 4.2.6.8 and 6.1.1.4'
N N 0.0061 0.0033 'International Tables Vol C Tables 4.2.6.8 and 6.1.1.4'
O O 0.0106 0.0060 'International Tables Vol C Tables 4.2.6.8 and 6.1.1.4'
Br Br -0.2901 2.4595 'International Tables Vol C Tables 4.2.6.8 and 6.1.1.4'

loop_
_geom_angle_atom_site_label_1
_geom_angle_atom_site_label_2
_geom_angle_atom_site_label_3
_geom_angle
C1 O1 C8 111.57(19)
C1 N1 C11 121.5(2)
N1 C1 O1 125.7(2)
N1 C1 C2 126.2(2)
O1 C1 C2 108.0(2)
C7 C2 C3 121.1(3)
C7 C2 C1 108.6(2)
C3 C2 C1 130.2(2)
C4 C3 C2 117.7(3)
C4 C3 H3 121.2
C2 C3 H3 121.2
C3 C4 C5 121.3(3)
C3 C4 H4 119.3
C5 C4 H4 119.3
C6 C5 C4 120.5(3)
C6 C5 H5 119.7
C4 C5 H5 119.7
C7 C6 C5 118.4(3)
C7 C6 H6 120.8
C5 C6 H6 120.8
C6 C7 C2 121.0(3)
C6 C7 C8 130.3(3)
C2 C7 C8 108.7(2)
O1 C8 C7 103.1(2)
O1 C8 C9 108.0(2)
C7 C8 C9 113.7(2)
O1 C8 C10 107.1(2)
C7 C8 C10 111.8(2)
C9 C8 C10 112.5(2)
C8 C9 H9A 109.5
C8 C9 H9B 109.5
H9A C9 H9B 109.5
C8 C9 H9C 109.5
H9A C9 H9C 109.5
H9B C9 H9C 109.5
C8 C10 H10A 109.5
C8 C10 H10B 109.5
H10A C10 H10B 109.5
C8 C10 H10C 109.5
H10A C10 H10C 109.5
H10B C10 H10C 109.5
C12 C11 C16 118.3(2)
C12 C11 N1 117.5(2)
C16 C11 N1 124.0(2)
C13 C12 C11 121.0(3)
C13 C12 H12 119.5
C11 C12 H12 119.5
C14 C13 C12 119.3(3)
C14 C13 H13 120.4
C12 C13 H13 120.4
C13 C14 C15 121.2(3)
C13 C14 Br1 119.9(2)
C15 C14 Br1 118.9(2)
C14 C15 C16 119.2(3)
C14 C15 H15 120.4
C16 C15 H15 120.4
C15 C16 C11 121.1(3)
C15 C16 H16 119.5
C11 C16 H16 119.5

loop_
_geom_bond_atom_site_label_1
_geom_bond_atom_site_label_2
_geom_bond_distance
Br1 C14 1.904(3)
O1 C1 1.363(3)
O1 C8 1.458(3)
N1 C1 1.275(3)
N1 C11 1.412(3)
C1 C2 1.458(4)
C2 C7 1.385(4)
C2 C3 1.391(4)
C3 C4 1.380(4)
C3 H3 0.9500
C4 C5 1.391(4)
C4 H4 0.9500
C5 C6 1.386(4)
C5 H5 0.9500
C6 C7 1.378(4)
C6 H6 0.9500
C7 C8 1.507(4)
C8 C9 1.512(4)
C8 C10 1.524(4)
C9 H9A 0.9800
C9 H9B 0.9800
C9 H9C 0.9800
C10 H10A 0.9800
C10 H10B 0.9800
C10 H10C 0.9800
C11 C12 1.395(4)
C11 C16 1.395(4)
C12 C13 1.382(4)
C12 H12 0.9500
C13 C14 1.378(4)
C13 H13 0.9500
C14 C15 1.379(4)
C15 C16 1.382(4)
C15 H15 0.9500
C16 H16 0.9500

loop_
_geom_torsion_atom_site_label_1
_geom_torsion_atom_site_label_2
_geom_torsion_atom_site_label_3
_geom_torsion_atom_site_label_4
_geom_torsion
C11 N1 C1 O1 -5.1(4)
C11 N1 C1 C2 173.9(2)
C8 O1 C1 N1 178.6(2)
C8 O1 C1 C2 -0.6(3)
N1 C1 C2 C7 -178.3(2)
O1 C1 C2 C7 0.9(3)
N1 C1 C2 C3 -2.0(5)
O1 C1 C2 C3 177.2(3)
C7 C2 C3 C4 -0.3(4)
C1 C2 C3 C4 -176.2(3)
C2 C3 C4 C5 0.0(4)
C3 C4 C5 C6 0.2(4)
C4 C5 C6 C7 -0.1(4)
C5 C6 C7 C2 -0.1(4)
C5 C6 C7 C8 177.3(3)
C3 C2 C7 C6 0.3(4)
C1 C2 C7 C6 177.1(2)
C3 C2 C7 C8 -177.6(2)
C1 C2 C7 C8 -0.8(3)
C1 O1 C8 C7 0.1(3)
C1 O1 C8 C9 120.7(2)
C1 O1 C8 C10 -118.0(2)
C6 C7 C8 O1 -177.2(3)
C2 C7 C8 O1 0.5(3)
C6 C7 C8 C9 66.2(4)
C2 C7 C8 C9 -116.2(2)
C6 C7 C8 C10 -62.5(4)
C2 C7 C8 C10 115.2(2)
C1 N1 C11 C12 147.4(3)
C1 N1 C11 C16 -38.6(4)
C16 C11 C12 C13 1.2(4)
N1 C11 C12 C13 175.5(2)
C11 C12 C13 C14 -1.8(4)
C12 C13 C14 C15 1.2(4)
C12 C13 C14 Br1 -176.7(2)
C13 C14 C15 C16 -0.1(4)
Br1 C14 C15 C16 177.8(2)
C14 C15 C16 C11 -0.5(4)
C12 C11 C16 C15 0.0(4)
N1 C11 C16 C15 -174.0(3)
